data_4107498
loop_
_publ_author_name
'Vladimir Ya. Lee'
'Shogo Miyazaki'
'Hiroyuki Yasuda'
'Akira Sekiguchi'

_publ_section_title
;
 Isomeric Metamorphosis: Si3E (E = S, Se, and Te) Bicyclo[1.1.0]butane and
 Cyclobutene
;
_journal_name_full 'Journal of the American Chemical Society'
_journal_page_first 2758
_journal_page_last 2759
_journal_paper_doi 10.1021/ja800111r
_journal_volume 130
_journal_year 2008
_chemical_formula_sum 'C36 H84 Si7 Te'
_chemical_formula_weight 841.26
_chemical_name_systematic
; 
 Si3Te-bicyclo[1.1.0]butane 
;
_space_group_IT_number 19
_symmetry_cell_setting orthorhombic
_symmetry_space_group_name_Hall 'P 2ac 2ab'
_symmetry_space_group_name_H-M 'P 21 21 21'
_atom_sites_solution_hydrogens geom
_atom_sites_solution_primary direct
_atom_sites_solution_secondary difmap
_audit_creation_method SHELXL-97
_cell_angle_alpha 90.00
_cell_angle_beta 90.00
_cell_angle_gamma 90.00
_cell_formula_units_Z 4
_cell_length_a 12.6870(3)
_cell_length_b 17.4820(4)
_cell_length_c 21.8930(6)
_cell_measurement_reflns_used 48863
_cell_measurement_temperature 150
_cell_measurement_theta_max 27.90
_cell_measurement_theta_min 2.19
_cell_volume 4855.7(2)
_computing_cell_refinement 'HKL scalepack'
_computing_data_collection 'MacScience Xpress'
_computing_data_reduction Denzo
_computing_molecular_graphics ORTEP
_computing_publication_material CIFTAB
_computing_structure_refinement 'SHELXL-97 (Sheldrick, 1997)'
_computing_structure_solution SIR92
_diffrn_ambient_temperature 150
_diffrn_measured_fraction_theta_full 0.999
_diffrn_measured_fraction_theta_max 0.999
_diffrn_measurement_device_type 'MacScience DIP2030 Image plate'
_diffrn_radiation_monochromator graphite
_diffrn_radiation_source 'rotating anode'
_diffrn_radiation_type MoK\a
_diffrn_radiation_wavelength 0.71070
_diffrn_reflns_av_R_equivalents 0.055
_diffrn_reflns_av_sigmaI/netI 0.0315
_diffrn_reflns_limit_h_max 16
_diffrn_reflns_limit_h_min 0
_diffrn_reflns_limit_k_max 23
_diffrn_reflns_limit_k_min 0
_diffrn_reflns_limit_l_max 28
_diffrn_reflns_limit_l_min 0
_diffrn_reflns_number 48863
_diffrn_reflns_theta_full 27.90
_diffrn_reflns_theta_max 27.90
_diffrn_reflns_theta_min 2.19
_exptl_absorpt_coefficient_mu 0.807
_exptl_absorpt_correction_type none
_exptl_crystal_colour yellow
_exptl_crystal_density_diffrn 1.151
_exptl_crystal_description plates
_exptl_crystal_F_000 1800
_exptl_crystal_size_max 0.50
_exptl_crystal_size_mid 0.30
_exptl_crystal_size_min 0.10
_refine_diff_density_max 0.798
_refine_diff_density_min -0.860
_refine_diff_density_rms 0.077
_refine_ls_abs_structure_details 'Flack H D (1983), Acta Cryst. A39, 876-881'
_refine_ls_abs_structure_Flack 0.339(15)
_refine_ls_extinction_coef 0.0102(5)
_refine_ls_extinction_expression Fc^*^=kFc[1+0.001xFc^2^\l^3^/sin(2\q)]^-1/4^
_refine_ls_extinction_method SHELXL
_refine_ls_goodness_of_fit_ref 1.013
_refine_ls_hydrogen_treatment constr
_refine_ls_matrix_type full
_refine_ls_number_parameters 398
_refine_ls_number_reflns 6381
_refine_ls_number_restraints 0
_refine_ls_restrained_S_all 1.013
_refine_ls_R_factor_all 0.0375
_refine_ls_R_factor_gt 0.0332
_refine_ls_shift/su_max 0.001
_refine_ls_shift/su_mean 0.000
_refine_ls_structure_factor_coef Fsqd
_refine_ls_weighting_details 'calc w=1/[\s^2^(Fo^2^)+(0.0660P)^2^+0.0000P] where P=(Fo^2^+2Fc^2^)/3'
_refine_ls_weighting_scheme calc
_refine_ls_wR_factor_gt 0.0871
_refine_ls_wR_factor_ref 0.0893
_reflns_number_gt 5822
_reflns_number_total 6381
_reflns_threshold_expression >2sigma(I)
_cod_data_source_file ja800111r-file003.cif
_cod_data_source_block shelxl
_cod_original_sg_symbol_H-M 'P 21 21 21 '
_cod_database_code 4107498

loop_
_symmetry_equiv_pos_as_xyz
'x, y, z'
'-x+1/2, -y, z+1/2'
'x+1/2, -y+1/2, -z'
'-x, y+1/2, -z+1/2'

loop_
_atom_site_label
_atom_site_type_symbol
_atom_site_fract_x
_atom_site_fract_y
_atom_site_fract_z
_atom_site_U_iso_or_equiv
_atom_site_adp_type
_atom_site_occupancy
_atom_site_symmetry_multiplicity
_atom_site_calc_flag
_atom_site_refinement_flags
Te1 Te 0.06455(2) 0.099193(13) 0.260895(12) 0.03146(9) Uani 1 1 d .
Si1 Si 0.16698(8) 0.22314(6) 0.28281(5) 0.0252(2) Uani 1 1 d .
Si2 Si 0.02297(7) 0.23302(5) 0.22122(4) 0.02233(19) Uani 1 1 d .
Si3 Si 0.19321(7) 0.24819(5) 0.17681(4) 0.02120(19) Uani 1 1 d .
Si4 Si 0.21017(9) 0.22778(8) 0.38905(5) 0.0378(3) Uani 1 1 d .
Si5 Si -0.15723(7) 0.27262(6) 0.22097(5) 0.0239(2) Uani 1 1 d .
Si6 Si 0.27574(8) 0.15645(6) 0.10814(5) 0.0255(2) Uani 1 1 d .
Si7 Si 0.22178(8) 0.38347(5) 0.16263(5) 0.0235(2) Uani 1 1 d .
C1 C 0.0935(4) 0.1804(4) 0.4287(2) 0.0560(15) Uani 1 1 d .
H1A H 0.0873 0.1284 0.4150 0.084 Uiso 1 1 calc R
H1B H 0.0301 0.2077 0.4190 0.084 Uiso 1 1 calc R
H1C H 0.1044 0.1811 0.4721 0.084 Uiso 1 1 calc R
C2 C 0.3338(4) 0.1656(4) 0.4007(2) 0.0499(12) Uani 1 1 d .
C3 C 0.3128(5) 0.0861(3) 0.3749(3) 0.0591(15) Uani 1 1 d .
H3A H 0.2532 0.0639 0.3952 0.089 Uiso 1 1 calc R
H3B H 0.3736 0.0543 0.3812 0.089 Uiso 1 1 calc R
H3C H 0.2985 0.0898 0.3319 0.089 Uiso 1 1 calc R
C4 C 0.4301(4) 0.1982(4) 0.3678(3) 0.0736(18) Uani 1 1 d .
H4A H 0.4452 0.2484 0.3833 0.110 Uiso 1 1 calc R
H4B H 0.4159 0.2013 0.3248 0.110 Uiso 1 1 calc R
H4C H 0.4897 0.1655 0.3746 0.110 Uiso 1 1 calc R
C5 C 0.3589(7) 0.1567(5) 0.4692(3) 0.091(3) Uani 1 1 d .
H5A H 0.2987 0.1356 0.4898 0.136 Uiso 1 1 calc R
H5B H 0.3754 0.2058 0.4863 0.136 Uiso 1 1 calc R
H5C H 0.4180 0.1230 0.4741 0.136 Uiso 1 1 calc R
C6 C 0.2172(5) 0.3309(4) 0.4193(2) 0.0563(14) Uani 1 1 d .
C7 C 0.3077(5) 0.3780(4) 0.3919(4) 0.082(2) Uani 1 1 d .
H7A H 0.3737 0.3537 0.4010 0.124 Uiso 1 1 calc R
H7B H 0.3070 0.4285 0.4091 0.124 Uiso 1 1 calc R
H7C H 0.2989 0.3812 0.3484 0.124 Uiso 1 1 calc R
C8 C 0.2227(8) 0.3275(6) 0.4912(3) 0.113(4) Uani 1 1 d .
H8A H 0.1649 0.2977 0.5064 0.170 Uiso 1 1 calc R
H8B H 0.2186 0.3784 0.5075 0.170 Uiso 1 1 calc R
H8C H 0.2880 0.3044 0.5035 0.170 Uiso 1 1 calc R
C9 C 0.1134(5) 0.3727(4) 0.4039(3) 0.0635(16) Uani 1 1 d .
H9A H 0.0549 0.3442 0.4198 0.095 Uiso 1 1 calc R
H9B H 0.1065 0.3773 0.3604 0.095 Uiso 1 1 calc R
H9C H 0.1142 0.4228 0.4219 0.095 Uiso 1 1 calc R
C10 C -0.1694(3) 0.3768(2) 0.1953(2) 0.0351(9) Uani 1 1 d .
H10A H -0.1357 0.4094 0.2247 0.053 Uiso 1 1 calc R
H10B H -0.2426 0.3903 0.1922 0.053 Uiso 1 1 calc R
H10C H -0.1362 0.3830 0.1563 0.053 Uiso 1 1 calc R
C11 C -0.2264(3) 0.2113(2) 0.16083(18) 0.0305(8) Uani 1 1 d .
C12 C -0.2466(4) 0.1287(3) 0.1827(3) 0.0523(13) Uani 1 1 d .
H12A H -0.2904 0.1297 0.2184 0.079 Uiso 1 1 calc R
H12B H -0.1807 0.1047 0.1923 0.079 Uiso 1 1 calc R
H12C H -0.2814 0.1005 0.1509 0.079 Uiso 1 1 calc R
C13 C -0.1571(4) 0.2089(3) 0.1037(2) 0.0489(12) Uani 1 1 d .
H13A H -0.1439 0.2601 0.0898 0.073 Uiso 1 1 calc R
H13B H -0.1924 0.1807 0.0722 0.073 Uiso 1 1 calc R
H13C H -0.0914 0.1844 0.1133 0.073 Uiso 1 1 calc R
C14 C -0.3330(3) 0.2480(3) 0.1434(2) 0.0443(11) Uani 1 1 d .
H14A H -0.3781 0.2494 0.1786 0.066 Uiso 1 1 calc R
H14B H -0.3659 0.2183 0.1118 0.066 Uiso 1 1 calc R
H14C H -0.3213 0.2992 0.1289 0.066 Uiso 1 1 calc R
C15 C -0.2091(3) 0.2674(3) 0.30315(19) 0.0348(8) Uani 1 1 d .
C16 C -0.1919(4) 0.1902(3) 0.3339(2) 0.0507(13) Uani 1 1 d .
H16A H -0.2285 0.1512 0.3114 0.076 Uiso 1 1 calc R
H16B H -0.2185 0.1920 0.3749 0.076 Uiso 1 1 calc R
H16C H -0.1179 0.1787 0.3347 0.076 Uiso 1 1 calc R
C17 C -0.3278(3) 0.2872(3) 0.3046(2) 0.0495(12) Uani 1 1 d .
H17A H -0.3389 0.3359 0.2853 0.074 Uiso 1 1 calc R
H17B H -0.3514 0.2896 0.3462 0.074 Uiso 1 1 calc R
H17C H -0.3668 0.2485 0.2832 0.074 Uiso 1 1 calc R
C18 C -0.1502(4) 0.3293(3) 0.3401(2) 0.0508(12) Uani 1 1 d .
H18A H -0.1605 0.3783 0.3212 0.076 Uiso 1 1 calc R
H18B H -0.0764 0.3175 0.3411 0.076 Uiso 1 1 calc R
H18C H -0.1773 0.3306 0.3811 0.076 Uiso 1 1 calc R
C19 C 0.3674(3) 0.2168(2) 0.05988(19) 0.0325(8) Uani 1 1 d .
H19A H 0.4200 0.2397 0.0855 0.049 Uiso 1 1 calc R
H19B H 0.3276 0.2563 0.0398 0.049 Uiso 1 1 calc R
H19C H 0.4009 0.1852 0.0298 0.049 Uiso 1 1 calc R
C20 C 0.1731(4) 0.1129(3) 0.0531(2) 0.0385(10) Uani 1 1 d .
C21 C 0.2293(5) 0.0662(4) 0.0025(3) 0.0628(16) Uani 1 1 d .
H21A H 0.2659 0.0239 0.0207 0.094 Uiso 1 1 calc R
H21B H 0.2789 0.0984 -0.0184 0.094 Uiso 1 1 calc R
H21C H 0.1781 0.0474 -0.0260 0.094 Uiso 1 1 calc R
C22 C 0.1155(4) 0.1785(3) 0.0221(2) 0.0464(11) Uani 1 1 d .
H22A H 0.1657 0.2114 0.0024 0.070 Uiso 1 1 calc R
H22B H 0.0769 0.2072 0.0521 0.070 Uiso 1 1 calc R
H22C H 0.0675 0.1585 -0.0078 0.070 Uiso 1 1 calc R
C23 C 0.0909(4) 0.0624(3) 0.0842(3) 0.0494(12) Uani 1 1 d .
H23A H 0.1253 0.0202 0.1039 0.074 Uiso 1 1 calc R
H23B H 0.0423 0.0435 0.0542 0.074 Uiso 1 1 calc R
H23C H 0.0533 0.0919 0.1141 0.074 Uiso 1 1 calc R
C24 C 0.3679(3) 0.0841(2) 0.1478(2) 0.0370(9) Uani 1 1 d .
C25 C 0.4213(4) 0.1247(3) 0.2019(2) 0.0494(12) Uani 1 1 d .
H25A H 0.4562 0.1700 0.1877 0.074 Uiso 1 1 calc R
H25B H 0.4719 0.0910 0.2203 0.074 Uiso 1 1 calc R
H25C H 0.3689 0.1384 0.2316 0.074 Uiso 1 1 calc R
C26 C 0.4570(4) 0.0582(3) 0.1040(3) 0.0525(13) Uani 1 1 d .
H26A H 0.4933 0.1023 0.0885 0.079 Uiso 1 1 calc R
H26B H 0.4271 0.0300 0.0706 0.079 Uiso 1 1 calc R
H26C H 0.5058 0.0263 0.1258 0.079 Uiso 1 1 calc R
C27 C 0.3138(4) 0.0130(3) 0.1714(3) 0.0627(18) Uani 1 1 d .
H27A H 0.2800 -0.0130 0.1382 0.094 Uiso 1 1 calc R
H27B H 0.2620 0.0272 0.2013 0.094 Uiso 1 1 calc R
H27C H 0.3651 -0.0202 0.1898 0.094 Uiso 1 1 calc R
C28 C 0.1489(3) 0.4271(2) 0.22924(19) 0.0332(8) Uani 1 1 d .
H28A H 0.0755 0.4140 0.2266 0.050 Uiso 1 1 calc R
H28B H 0.1566 0.4817 0.2282 0.050 Uiso 1 1 calc R
H28C H 0.1775 0.4077 0.2668 0.050 Uiso 1 1 calc R
C29 C 0.3681(3) 0.4127(2) 0.1721(2) 0.0348(9) Uani 1 1 d .
C30 C 0.4225(3) 0.3546(3) 0.2141(3) 0.0494(12) Uani 1 1 d .
H30A H 0.3843 0.3509 0.2518 0.074 Uiso 1 1 calc R
H30B H 0.4933 0.3711 0.2222 0.074 Uiso 1 1 calc R
H30C H 0.4240 0.3055 0.1945 0.074 Uiso 1 1 calc R
C31 C 0.4303(4) 0.4159(3) 0.1120(3) 0.0535(13) Uani 1 1 d .
H31A H 0.3978 0.4521 0.0848 0.080 Uiso 1 1 calc R
H31B H 0.4306 0.3663 0.0933 0.080 Uiso 1 1 calc R
H31C H 0.5015 0.4315 0.1202 0.080 Uiso 1 1 calc R
C32 C 0.3763(4) 0.4923(3) 0.2023(3) 0.0516(13) Uani 1 1 d .
H32A H 0.3428 0.5297 0.1768 0.077 Uiso 1 1 calc R
H32B H 0.4492 0.5055 0.2076 0.077 Uiso 1 1 calc R
H32C H 0.3422 0.4912 0.2414 0.077 Uiso 1 1 calc R
C33 C 0.1561(3) 0.4246(2) 0.08987(18) 0.0297(8) Uani 1 1 d .
C34 C 0.1983(4) 0.3933(3) 0.0296(2) 0.0466(11) Uani 1 1 d .
H34A H 0.1923 0.3386 0.0293 0.070 Uiso 1 1 calc R
H34B H 0.2710 0.4076 0.0251 0.070 Uiso 1 1 calc R
H34C H 0.1582 0.4142 -0.0037 0.070 Uiso 1 1 calc R
C35 C 0.1652(5) 0.5123(3) 0.0900(3) 0.0498(12) Uani 1 1 d .
H35A H 0.1382 0.5321 0.1278 0.075 Uiso 1 1 calc R
H35B H 0.1253 0.5330 0.0566 0.075 Uiso 1 1 calc R
H35C H 0.2379 0.5267 0.0857 0.075 Uiso 1 1 calc R
C36 C 0.0362(3) 0.4061(3) 0.0929(2) 0.0446(11) Uani 1 1 d .
H36A H 0.0075 0.4253 0.1305 0.067 Uiso 1 1 calc R
H36B H 0.0261 0.3517 0.0910 0.067 Uiso 1 1 calc R
H36C H 0.0008 0.4298 0.0591 0.067 Uiso 1 1 calc R

loop_
_atom_site_aniso_label
_atom_site_aniso_U_11
_atom_site_aniso_U_22
_atom_site_aniso_U_33
_atom_site_aniso_U_23
_atom_site_aniso_U_13
_atom_site_aniso_U_12
Te1 0.03385(13) 0.02431(12) 0.03620(14) 0.00612(10) -0.00053(10) -0.00168(9)
Si1 0.0252(4) 0.0314(5) 0.0191(4) 0.0021(4) -0.0024(4) -0.0007(4)
Si2 0.0206(4) 0.0252(4) 0.0212(4) 0.0015(4) -0.0009(3) 0.0003(4)
Si3 0.0225(4) 0.0213(4) 0.0197(4) -0.0004(3) 0.0006(3) -0.0012(3)
Si4 0.0345(5) 0.0581(7) 0.0209(5) 0.0039(5) -0.0051(4) -0.0081(6)
Si5 0.0211(4) 0.0261(4) 0.0247(5) 0.0028(4) 0.0003(3) 0.0009(4)
Si6 0.0278(5) 0.0228(4) 0.0257(5) -0.0024(4) 0.0030(4) -0.0005(4)
Si7 0.0242(4) 0.0217(4) 0.0247(5) -0.0019(3) 0.0024(4) -0.0015(3)
C1 0.049(3) 0.096(4) 0.023(2) 0.006(2) -0.0018(19) -0.017(3)
C2 0.043(2) 0.075(4) 0.032(2) 0.015(2) -0.0093(19) 0.000(3)
C3 0.057(3) 0.060(3) 0.060(3) 0.028(3) -0.005(3) 0.006(3)
C4 0.036(2) 0.090(5) 0.095(5) 0.011(4) 0.000(3) 0.003(3)
C5 0.101(5) 0.121(6) 0.050(4) 0.017(4) -0.043(4) 0.018(5)
C6 0.060(3) 0.070(4) 0.038(3) -0.016(3) -0.009(2) -0.006(3)
C7 0.062(4) 0.072(4) 0.112(6) -0.017(4) -0.014(4) -0.018(3)
C8 0.169(9) 0.129(8) 0.042(4) -0.036(4) -0.044(5) 0.009(7)
C9 0.061(3) 0.082(4) 0.047(3) -0.026(3) 0.003(3) 0.005(3)
C10 0.0247(17) 0.0336(19) 0.047(2) 0.0033(17) 0.0002(17) 0.0043(15)
C11 0.0278(17) 0.036(2) 0.0281(19) 0.0026(16) -0.0043(15) -0.0041(16)
C12 0.058(3) 0.044(3) 0.055(3) 0.003(2) -0.020(3) -0.016(2)
C13 0.039(2) 0.077(4) 0.031(2) -0.015(2) -0.0033(18) -0.003(2)
C14 0.0281(19) 0.059(3) 0.045(3) 0.002(2) -0.0127(18) -0.001(2)
C15 0.036(2) 0.041(2) 0.0275(19) 0.0019(17) 0.0035(16) 0.0070(18)
C16 0.063(3) 0.059(3) 0.030(2) 0.018(2) 0.016(2) 0.015(2)
C17 0.032(2) 0.074(3) 0.042(3) 0.004(2) 0.0099(19) 0.005(2)
C18 0.048(3) 0.067(3) 0.038(3) -0.017(2) 0.002(2) 0.009(3)
C19 0.0316(18) 0.036(2) 0.030(2) -0.0009(16) 0.0056(15) -0.0001(16)
C20 0.043(2) 0.040(2) 0.033(2) -0.0138(18) 0.0026(17) -0.0058(18)
C21 0.065(3) 0.065(3) 0.059(4) -0.039(3) 0.008(3) -0.006(3)
C22 0.047(2) 0.059(3) 0.033(2) -0.005(2) -0.011(2) -0.006(2)
C23 0.043(2) 0.047(3) 0.059(3) -0.005(2) -0.005(2) -0.022(2)
C24 0.0345(19) 0.029(2) 0.047(3) 0.0058(17) 0.0108(18) 0.0040(16)
C25 0.045(3) 0.056(3) 0.047(3) 0.008(2) -0.004(2) 0.016(2)
C26 0.046(3) 0.045(3) 0.066(3) -0.002(2) 0.013(2) 0.016(2)
C27 0.043(2) 0.035(2) 0.110(5) 0.027(3) 0.017(3) 0.012(2)
C28 0.0315(17) 0.0308(17) 0.037(2) -0.0066(16) 0.0013(16) 0.0036(15)
C29 0.0235(16) 0.031(2) 0.050(2) -0.0084(18) -0.0002(16) -0.0045(15)
C30 0.030(2) 0.048(3) 0.071(3) -0.006(2) -0.017(2) 0.0000(19)
C31 0.040(2) 0.054(3) 0.066(3) -0.012(2) 0.018(2) -0.011(2)
C32 0.040(2) 0.038(2) 0.077(4) -0.024(2) 0.001(2) -0.0062(19)
C33 0.0351(19) 0.0249(17) 0.0291(19) 0.0037(14) 0.0031(16) -0.0005(15)
C34 0.057(3) 0.053(3) 0.030(2) 0.001(2) 0.0013(19) 0.006(2)
C35 0.065(3) 0.029(2) 0.055(3) 0.011(2) -0.001(3) 0.003(2)
C36 0.038(2) 0.053(3) 0.043(2) 0.014(2) -0.0072(17) 0.000(2)

loop_
_atom_type_symbol
_atom_type_description
_atom_type_scat_dispersion_real
_atom_type_scat_dispersion_imag
_atom_type_scat_source
C C 0.0033 0.0016 'International Tables Vol C Tables 4.2.6.8 and 6.1.1.4'
H H 0.0000 0.0000 'International Tables Vol C Tables 4.2.6.8 and 6.1.1.4'
Si Si 0.0817 0.0704 'International Tables Vol C Tables 4.2.6.8 and 6.1.1.4'
Te Te -0.5308 1.6751 'International Tables Vol C Tables 4.2.6.8 and 6.1.1.4'

loop_
_geom_angle_atom_site_label_1
_geom_angle_atom_site_label_2
_geom_angle_atom_site_label_3
_geom_angle
Si2 Te1 Si1 52.79(3)
Si2 Si1 Si3 61.44(4)
Si2 Si1 Si4 139.22(6)
Si3 Si1 Si4 155.28(6)
Si2 Si1 Te1 63.13(4)
Si3 Si1 Te1 92.51(4)
Si4 Si1 Te1 109.02(5)
Si1 Si2 Si3 61.51(4)
Si1 Si2 Si5 142.30(6)
Si3 Si2 Si5 146.52(5)
Si1 Si2 Te1 64.08(4)
Si3 Si2 Te1 93.07(4)
Si5 Si2 Te1 117.68(4)
Si2 Si3 Si1 57.05(4)
Si2 Si3 Si7 107.32(5)
Si1 Si3 Si7 109.04(5)
Si2 Si3 Si6 124.63(5)
Si1 Si3 Si6 122.67(5)
Si7 Si3 Si6 120.11(5)
C1 Si4 C6 106.7(3)
C1 Si4 C2 109.1(3)
C6 Si4 C2 116.5(3)
C1 Si4 Si1 104.49(15)
C6 Si4 Si1 112.19(18)
C2 Si4 Si1 107.22(17)
C11 Si5 C10 107.15(19)
C11 Si5 C15 117.49(18)
C10 Si5 C15 107.0(2)
C11 Si5 Si2 106.18(13)
C10 Si5 Si2 110.75(13)
C15 Si5 Si2 108.20(13)
C19 Si6 C24 104.14(18)
C19 Si6 C20 106.61(19)
C24 Si6 C20 115.5(2)
C19 Si6 Si3 103.96(13)
C24 Si6 Si3 114.52(15)
C20 Si6 Si3 110.80(14)
C28 Si7 C29 106.32(18)
C28 Si7 C33 105.95(18)
C29 Si7 C33 113.74(19)
C28 Si7 Si3 102.87(14)
C29 Si7 Si3 112.88(13)
C33 Si7 Si3 113.89(13)
Si4 C1 H1A 109.5
Si4 C1 H1B 109.5
H1A C1 H1B 109.5
Si4 C1 H1C 109.5
H1A C1 H1C 109.5
H1B C1 H1C 109.5
C3 C2 C4 107.8(5)
C3 C2 C5 107.7(5)
C4 C2 C5 109.4(6)
C3 C2 Si4 108.9(3)
C4 C2 Si4 112.3(4)
C5 C2 Si4 110.7(5)
C2 C3 H3A 109.5
C2 C3 H3B 109.5
H3A C3 H3B 109.5
C2 C3 H3C 109.5
H3A C3 H3C 109.5
H3B C3 H3C 109.5
C2 C4 H4A 109.5
C2 C4 H4B 109.5
H4A C4 H4B 109.5
C2 C4 H4C 109.5
H4A C4 H4C 109.5
H4B C4 H4C 109.5
C2 C5 H5A 109.5
C2 C5 H5B 109.5
H5A C5 H5B 109.5
C2 C5 H5C 109.5
H5A C5 H5C 109.5
H5B C5 H5C 109.5
C7 C6 C9 107.4(5)
C7 C6 C8 112.2(6)
C9 C6 C8 105.9(6)
C7 C6 Si4 113.8(4)
C9 C6 Si4 109.2(4)
C8 C6 Si4 108.1(5)
C6 C7 H7A 109.5
C6 C7 H7B 109.5
H7A C7 H7B 109.5
C6 C7 H7C 109.5
H7A C7 H7C 109.5
H7B C7 H7C 109.5
C6 C8 H8A 109.5
C6 C8 H8B 109.5
H8A C8 H8B 109.5
C6 C8 H8C 109.5
H8A C8 H8C 109.5
H8B C8 H8C 109.5
C6 C9 H9A 109.5
C6 C9 H9B 109.5
H9A C9 H9B 109.5
C6 C9 H9C 109.5
H9A C9 H9C 109.5
H9B C9 H9C 109.5
Si5 C10 H10A 109.5
Si5 C10 H10B 109.5
H10A C10 H10B 109.5
Si5 C10 H10C 109.5
H10A C10 H10C 109.5
H10B C10 H10C 109.5
C13 C11 C12 108.9(4)
C13 C11 C14 108.2(4)
C12 C11 C14 108.7(4)
C13 C11 Si5 108.3(3)
C12 C11 Si5 112.8(3)
C14 C11 Si5 109.8(3)
C11 C12 H12A 109.5
C11 C12 H12B 109.5
H12A C12 H12B 109.5
C11 C12 H12C 109.5
H12A C12 H12C 109.5
H12B C12 H12C 109.5
C11 C13 H13A 109.5
C11 C13 H13B 109.5
H13A C13 H13B 109.5
C11 C13 H13C 109.5
H13A C13 H13C 109.5
H13B C13 H13C 109.5
C11 C14 H14A 109.5
C11 C14 H14B 109.5
H14A C14 H14B 109.5
C11 C14 H14C 109.5
H14A C14 H14C 109.5
H14B C14 H14C 109.5
C16 C15 C17 109.2(4)
C16 C15 C18 108.7(4)
C17 C15 C18 107.6(4)
C16 C15 Si5 114.1(3)
C17 C15 Si5 110.1(3)
C18 C15 Si5 107.0(3)
C15 C16 H16A 109.5
C15 C16 H16B 109.5
H16A C16 H16B 109.5
C15 C16 H16C 109.5
H16A C16 H16C 109.5
H16B C16 H16C 109.5
C15 C17 H17A 109.5
C15 C17 H17B 109.5
H17A C17 H17B 109.5
C15 C17 H17C 109.5
H17A C17 H17C 109.5
H17B C17 H17C 109.5
C15 C18 H18A 109.5
C15 C18 H18B 109.5
H18A C18 H18B 109.5
C15 C18 H18C 109.5
H18A C18 H18C 109.5
H18B C18 H18C 109.5
Si6 C19 H19A 109.5
Si6 C19 H19B 109.5
H19A C19 H19B 109.5
Si6 C19 H19C 109.5
H19A C19 H19C 109.5
H19B C19 H19C 109.5
C22 C20 C23 107.9(4)
C22 C20 C21 107.5(4)
C23 C20 C21 109.2(4)
C22 C20 Si6 107.8(3)
C23 C20 Si6 114.2(3)
C21 C20 Si6 110.1(3)
C20 C21 H21A 109.5
C20 C21 H21B 109.5
H21A C21 H21B 109.5
C20 C21 H21C 109.5
H21A C21 H21C 109.5
H21B C21 H21C 109.5
C20 C22 H22A 109.5
C20 C22 H22B 109.5
H22A C22 H22B 109.5
C20 C22 H22C 109.5
H22A C22 H22C 109.5
H22B C22 H22C 109.5
C20 C23 H23A 109.5
C20 C23 H23B 109.5
H23A C23 H23B 109.5
C20 C23 H23C 109.5
H23A C23 H23C 109.5
H23B C23 H23C 109.5
C27 C24 C25 108.3(5)
C27 C24 C26 107.7(4)
C25 C24 C26 106.9(4)
C27 C24 Si6 114.7(3)
C25 C24 Si6 108.1(3)
C26 C24 Si6 110.8(3)
C24 C25 H25A 109.5
C24 C25 H25B 109.5
H25A C25 H25B 109.5
C24 C25 H25C 109.5
H25A C25 H25C 109.5
H25B C25 H25C 109.5
C24 C26 H26A 109.5
C24 C26 H26B 109.5
H26A C26 H26B 109.5
C24 C26 H26C 109.5
H26A C26 H26C 109.5
H26B C26 H26C 109.5
C24 C27 H27A 109.5
C24 C27 H27B 109.5
H27A C27 H27B 109.5
C24 C27 H27C 109.5
H27A C27 H27C 109.5
H27B C27 H27C 109.5
Si7 C28 H28A 109.5
Si7 C28 H28B 109.5
H28A C28 H28B 109.5
Si7 C28 H28C 109.5
H28A C28 H28C 109.5
H28B C28 H28C 109.5
C30 C29 C31 107.9(4)
C30 C29 C32 108.0(4)
C31 C29 C32 107.4(4)
C30 C29 Si7 108.7(3)
C31 C29 Si7 114.3(3)
C32 C29 Si7 110.4(3)
C29 C30 H30A 109.5
C29 C30 H30B 109.5
H30A C30 H30B 109.5
C29 C30 H30C 109.5
H30A C30 H30C 109.5
H30B C30 H30C 109.5
C29 C31 H31A 109.5
C29 C31 H31B 109.5
H31A C31 H31B 109.5
C29 C31 H31C 109.5
H31A C31 H31C 109.5
H31B C31 H31C 109.5
C29 C32 H32A 109.5
C29 C32 H32B 109.5
H32A C32 H32B 109.5
C29 C32 H32C 109.5
H32A C32 H32C 109.5
H32B C32 H32C 109.5
C34 C33 C35 109.4(4)
C34 C33 C36 107.8(4)
C35 C33 C36 106.3(4)
C34 C33 Si7 115.3(3)
C35 C33 Si7 109.6(3)
C36 C33 Si7 108.0(3)
C33 C34 H34A 109.5
C33 C34 H34B 109.5
H34A C34 H34B 109.5
C33 C34 H34C 109.5
H34A C34 H34C 109.5
H34B C34 H34C 109.5
C33 C35 H35A 109.5
C33 C35 H35B 109.5
H35A C35 H35B 109.5
C33 C35 H35C 109.5
H35A C35 H35C 109.5
H35B C35 H35C 109.5
C33 C36 H36A 109.5
C33 C36 H36B 109.5
H36A C36 H36B 109.5
C33 C36 H36C 109.5
H36A C36 H36C 109.5
H36B C36 H36C 109.5

loop_
_geom_bond_atom_site_label_1
_geom_bond_atom_site_label_2
_geom_bond_distance
Te1 Si2 2.5507(10)
Te1 Si1 2.5717(11)
Si1 Si2 2.2771(13)
Si1 Si3 2.3849(14)
Si1 Si4 2.3911(15)
Si2 Si3 2.3834(13)
Si2 Si5 2.3888(13)
Si3 Si7 2.4127(13)
Si3 Si6 2.4349(14)
Si4 C1 1.906(5)
Si4 C6 1.923(6)
Si4 C2 1.925(5)
Si5 C11 1.911(4)
Si5 C10 1.912(4)
Si5 C15 1.918(4)
Si6 C19 1.893(4)
Si6 C24 1.929(4)
Si6 C20 1.931(4)
Si7 C28 1.888(4)
Si7 C29 1.936(4)
Si7 C33 1.936(4)
C1 H1A 0.9600
C1 H1B 0.9600
C1 H1C 0.9600
C2 C3 1.525(8)
C2 C4 1.528(8)
C2 C5 1.542(7)
C3 H3A 0.9600
C3 H3B 0.9600
C3 H3C 0.9600
C4 H4A 0.9600
C4 H4B 0.9600
C4 H4C 0.9600
C5 H5A 0.9600
C5 H5B 0.9600
C5 H5C 0.9600
C6 C7 1.535(9)
C6 C9 1.543(8)
C6 C8 1.576(8)
C7 H7A 0.9600
C7 H7B 0.9600
C7 H7C 0.9600
C8 H8A 0.9600
C8 H8B 0.9600
C8 H8C 0.9600
C9 H9A 0.9600
C9 H9B 0.9600
C9 H9C 0.9600
C10 H10A 0.9600
C10 H10B 0.9600
C10 H10C 0.9600
C11 C13 1.529(6)
C11 C12 1.542(6)
C11 C14 1.545(5)
C12 H12A 0.9600
C12 H12B 0.9600
C12 H12C 0.9600
C13 H13A 0.9600
C13 H13B 0.9600
C13 H13C 0.9600
C14 H14A 0.9600
C14 H14B 0.9600
C14 H14C 0.9600
C15 C16 1.523(6)
C15 C17 1.546(6)
C15 C18 1.544(7)
C16 H16A 0.9600
C16 H16B 0.9600
C16 H16C 0.9600
C17 H17A 0.9600
C17 H17B 0.9600
C17 H17C 0.9600
C18 H18A 0.9600
C18 H18B 0.9600
C18 H18C 0.9600
C19 H19A 0.9600
C19 H19B 0.9600
C19 H19C 0.9600
C20 C22 1.520(7)
C20 C23 1.526(6)
C20 C21 1.549(6)
C21 H21A 0.9600
C21 H21B 0.9600
C21 H21C 0.9600
C22 H22A 0.9600
C22 H22B 0.9600
C22 H22C 0.9600
C23 H23A 0.9600
C23 H23B 0.9600
C23 H23C 0.9600
C24 C27 1.511(6)
C24 C25 1.539(7)
C24 C26 1.549(6)
C25 H25A 0.9600
C25 H25B 0.9600
C25 H25C 0.9600
C26 H26A 0.9600
C26 H26B 0.9600
C26 H26C 0.9600
C27 H27A 0.9600
C27 H27B 0.9600
C27 H27C 0.9600
C28 H28A 0.9600
C28 H28B 0.9600
C28 H28C 0.9600
C29 C30 1.534(7)
C29 C31 1.536(7)
C29 C32 1.545(6)
C30 H30A 0.9600
C30 H30B 0.9600
C30 H30C 0.9600
C31 H31A 0.9600
C31 H31B 0.9600
C31 H31C 0.9600
C32 H32A 0.9600
C32 H32B 0.9600
C32 H32C 0.9600
C33 C34 1.526(6)
C33 C35 1.538(6)
C33 C36 1.557(6)
C34 H34A 0.9600
C34 H34B 0.9600
C34 H34C 0.9600
C35 H35A 0.9600
C35 H35B 0.9600
C35 H35C 0.9600
C36 H36A 0.9600
C36 H36B 0.9600
C36 H36C 0.9600
